data_7215905
loop_
_publ_author_name
'Saha, Subrata'
'Akhuli, Bidyut'
'Ravikumar, I.'
'Lakshminarayanan, P. S.'
'Ghosh, Pradyut'

_publ_section_title
;
 Recognition of fluoride in fluorophenyl attached tripodal amide
 receptors: structural evidence of solvent capped encapsulation of anion
 in a C3v-symmetric tripodal cleft
;
_journal_issue 22
_journal_name_full CrystEngComm
_journal_page_first 4796
_journal_paper_doi 10.1039/c3ce42440e
_journal_volume 16
_journal_year 2014
_chemical_formula_sum 'C44 H52 Cl4 F15 N5 O3'
_chemical_formula_weight 1125.71
_chemical_name_systematic
; 
 ? 
;
_space_group_IT_number 14
_symmetry_cell_setting monoclinic
_symmetry_space_group_name_Hall '-P 2ybc'
_symmetry_space_group_name_H-M 'P 1 21/c 1'
_atom_sites_solution_hydrogens geom
_atom_sites_solution_primary direct
_atom_sites_solution_secondary difmap
_audit_creation_method SHELXL-97
_cell_angle_alpha 90.00
_cell_angle_beta 101.373(2)
_cell_angle_gamma 90.00
_cell_formula_units_Z 4
_cell_length_a 14.4149(8)
_cell_length_b 16.8287(10)
_cell_length_c 22.6106(12)
_cell_measurement_temperature 100(2)
_cell_volume 5377.3(5)
_computing_cell_refinement 'BRUKER APEX II'
_computing_data_collection 'BRUKER APEX II'
_computing_data_reduction 'BRUKER AXS SAINT'
_computing_molecular_graphics 'MERCURY 2.3'
_computing_publication_material 'ORTEP 3v.2'
_computing_structure_refinement 'SHELXL-97 (Sheldrick, 2008)'
_computing_structure_solution 'SHELXS-97 (Sheldrick, 2008)'
_diffrn_ambient_temperature 100(2)
_diffrn_detector_area_resol_mean 3
_diffrn_measured_fraction_theta_full 0.974
_diffrn_measured_fraction_theta_max 0.974
_diffrn_measurement_device_type 'BRUKER CCD AREA DETECTOR'
_diffrn_measurement_method 'OMEGA SCAN'
_diffrn_radiation_monochromator graphite
_diffrn_radiation_source 'fine-focus sealed tube'
_diffrn_radiation_type MoK\a
_diffrn_radiation_wavelength 0.71073
_diffrn_reflns_av_R_equivalents 0.0380
_diffrn_reflns_av_sigmaI/netI 0.0280
_diffrn_reflns_limit_h_max 15
_diffrn_reflns_limit_h_min -15
_diffrn_reflns_limit_k_max 18
_diffrn_reflns_limit_k_min -18
_diffrn_reflns_limit_l_max 20
_diffrn_reflns_limit_l_min -24
_diffrn_reflns_number 40806
_diffrn_reflns_theta_full 22.82
_diffrn_reflns_theta_max 22.82
_diffrn_reflns_theta_min 1.52
_exptl_absorpt_coefficient_mu 0.314
_exptl_absorpt_correction_T_max 0.9753
_exptl_absorpt_correction_T_min 0.8848
_exptl_absorpt_correction_type multi-scan
_exptl_absorpt_process_details SADABS
_exptl_crystal_colour Colorless
_exptl_crystal_density_diffrn 1.391
_exptl_crystal_density_method 'not measured'
_exptl_crystal_description Plate
_exptl_crystal_F_000 2312
_exptl_crystal_size_max 0.40
_exptl_crystal_size_mid 0.20
_exptl_crystal_size_min 0.08
_platon_squeeze_details
;
The unit cell contains one disordered chloroform molecules which have been treated as a diffuse contribution to the overall scatterin without 
specific atom positions by SQUEEZE/PLATON.
;
_refine_diff_density_max 1.574
_refine_diff_density_min -0.841
_refine_diff_density_rms 0.086
_refine_ls_extinction_method none
_refine_ls_goodness_of_fit_ref 1.009
_refine_ls_hydrogen_treatment mixed
_refine_ls_matrix_type full
_refine_ls_number_parameters 634
_refine_ls_number_reflns 7147
_refine_ls_number_restraints 0
_refine_ls_restrained_S_all 1.009
_refine_ls_R_factor_all 0.1168
_refine_ls_R_factor_gt 0.0987
_refine_ls_shift/su_max 0.003
_refine_ls_shift/su_mean 0.000
_refine_ls_structure_factor_coef Fsqd
_refine_ls_weighting_details 'calc w=1/[\s^2^(Fo^2^)+(0.1917P)^2^+16.4231P] where P=(Fo^2^+2Fc^2^)/3'
_refine_ls_weighting_scheme calc
_refine_ls_wR_factor_gt 0.2871
_refine_ls_wR_factor_ref 0.3073
_reflns_number_gt 5365
_reflns_number_total 7147
_reflns_threshold_expression >2sigma(I)
_cod_data_source_file c3ce42440e2.cif
_cod_data_source_block Complex2
_cod_depositor_comments
;
The following automatic conversions were performed:

'_symmetry_cell_setting' value 'Monoclinic' changed to 'monoclinic'
according to
/usr/data/users/saulius/crontab/automatic-downloads/rss-feeds/RSC/lib/dictionaries/cif_core.dic
dictionary named 'cif_core.dic' version 2.4.2 from
2011-04-26.

'_exptl_absorpt_correction_type' value 'MULTI-SCAN'
changed to 'multi-scan' according to
/usr/data/users/saulius/crontab/automatic-downloads/rss-feeds/RSC/lib/dictionaries/cif_core.dic
dictionary named 'cif_core.dic' version 2.4.2 from 2011-04-26.

Automatic conversion script
Id: cif_fix_values 2281 2013-09-26 08:29:07Z andrius 
;
_cod_original_sg_symbol_H-M P2(1)/c
_cod_database_code 7215905

loop_
_symmetry_equiv_pos_as_xyz
'x, y, z'
'-x, y+1/2, -z+1/2'
'-x, -y, -z'
'x, -y-1/2, z-1/2'

loop_
_atom_site_label
_atom_site_type_symbol
_atom_site_fract_x
_atom_site_fract_y
_atom_site_fract_z
_atom_site_U_iso_or_equiv
_atom_site_adp_type
_atom_site_occupancy
_atom_site_symmetry_multiplicity
_atom_site_calc_flag
_atom_site_refinement_flags
F14 F 1.0359(4) 0.2340(3) 0.29780(19) 0.1039(18) Uani 1 1 d .
F13 F 1.0794(3) 0.3879(3) 0.3017(2) 0.0943(16) Uani 1 1 d .
F10 F 0.8152(3) 0.6239(3) 0.1894(2) 0.0763(12) Uani 1 1 d .
F9 F 0.7980(5) 0.6349(3) 0.3052(2) 0.0983(16) Uani 1 1 d .
F8 F 0.6438(5) 0.5713(4) 0.3398(2) 0.123(2) Uani 1 1 d .
F7 F 0.5100(4) 0.4941(3) 0.2589(2) 0.0962(16) Uani 1 1 d .
F6 F 0.5277(3) 0.4841(3) 0.1430(2) 0.0702(12) Uani 1 1 d .
F5 F 0.4520(3) 0.2465(3) 0.2261(2) 0.0898(16) Uani 1 1 d .
F4 F 0.5454(3) 0.1853(3) 0.33192(18) 0.0834(14) Uani 1 1 d .
F3 F 0.7056(3) 0.1011(2) 0.33513(17) 0.0653(11) Uani 1 1 d .
F2 F 0.7705(3) 0.0749(3) 0.2323(2) 0.0837(14) Uani 1 1 d .
F1 F 0.6789(3) 0.1361(3) 0.12716(18) 0.0782(13) Uani 1 1 d .
Cl1 Cl 0.74060(11) 0.34813(9) 0.17911(6) 0.0482(5) Uani 1 1 d .
N1 N 0.6473(4) 0.3432(4) 0.0020(2) 0.0549(14) Uani 1 1 d .
C19 C 0.7128(4) 0.2953(4) -0.0261(3) 0.0525(16) Uani 1 1 d .
H19A H 0.7642 0.3288 -0.0334 0.063 Uiso 1 1 calc R
H19B H 0.6794 0.2753 -0.0646 0.063 Uiso 1 1 calc R
C20 C 0.7535(4) 0.2254(4) 0.0141(3) 0.0476(15) Uani 1 1 d .
H20A H 0.7022 0.1929 0.0227 0.057 Uiso 1 1 calc R
H20B H 0.7919 0.1927 -0.0070 0.057 Uiso 1 1 calc R
N4 N 0.8104(3) 0.2536(3) 0.0697(2) 0.0425(12) Uani 1 1 d .
H4 H 0.7826 0.2752 0.0960 0.051 Uiso 1 1 calc R
C21 C 0.9039(4) 0.2474(3) 0.0820(2) 0.0384(13) Uani 1 1 d .
O3 O 0.9525(3) 0.2150(3) 0.05035(18) 0.0490(10) Uani 1 1 d .
C22 C 0.9515(4) 0.2848(3) 0.1414(3) 0.0399(14) Uani 1 1 d .
C23 C 0.9729(4) 0.2426(3) 0.1938(3) 0.0461(15) Uani 1 1 d .
C24 C 1.0160(5) 0.2777(5) 0.2470(3) 0.0548(18) Uani 1 1 d .
C25 C 1.0364(5) 0.3552(4) 0.2495(3) 0.0593(18) Uani 1 1 d .
C26 C 1.0134(8) 0.3988(5) 0.1997(4) 0.095(3) Uani 1 1 d .
C27 C 0.9733(6) 0.3631(4) 0.1465(3) 0.073(2) Uani 1 1 d .
C10 C 0.6466(6) 0.4267(5) -0.0176(3) 0.073(2) Uani 1 1 d .
H10A H 0.5869 0.4508 -0.0139 0.087 Uiso 1 1 calc R
H10B H 0.6511 0.4283 -0.0599 0.087 Uiso 1 1 calc R
C11 C 0.7266(6) 0.4745(5) 0.0185(3) 0.067(2) Uani 1 1 d .
H11A H 0.7860 0.4475 0.0185 0.080 Uiso 1 1 calc R
H11B H 0.7291 0.5260 -0.0003 0.080 Uiso 1 1 calc R
N3 N 0.7151(4) 0.4854(3) 0.0801(3) 0.0631(16) Uani 1 1 d .
H3 H 0.7311 0.4476 0.1056 0.076 Uiso 1 1 calc R
C12 C 0.6809(4) 0.5511(4) 0.0981(3) 0.0525(17) Uani 1 1 d .
O2 O 0.6593(4) 0.6106(3) 0.0665(2) 0.0694(14) Uani 1 1 d .
C13 C 0.6724(5) 0.5542(3) 0.1637(3) 0.0487(16) Uani 1 1 d .
C14 C 0.7394(5) 0.5914(4) 0.2064(3) 0.0571(18) Uani 1 1 d .
C15 C 0.7303(7) 0.5979(4) 0.2643(4) 0.071(2) Uani 1 1 d .
C16 C 0.6540(8) 0.5653(5) 0.2823(4) 0.078(2) Uani 1 1 d .
C17 C 0.5848(6) 0.5263(5) 0.2423(4) 0.072(2) Uani 1 1 d .
C18 C 0.5958(5) 0.5212(4) 0.1830(3) 0.0541(17) Uani 1 1 d .
C1 C 0.5522(5) 0.3090(6) -0.0085(3) 0.067(2) Uani 1 1 d .
H1A H 0.5564 0.2516 -0.0105 0.080 Uiso 1 1 calc R
H1B H 0.5163 0.3279 -0.0468 0.080 Uiso 1 1 calc R
C2 C 0.5017(5) 0.3321(5) 0.0417(3) 0.068(2) Uani 1 1 d .
H2A H 0.5053 0.3893 0.0472 0.081 Uiso 1 1 calc R
H2B H 0.4354 0.3177 0.0302 0.081 Uiso 1 1 calc R
N2 N 0.5419(4) 0.2938(4) 0.0980(2) 0.0590(15) Uani 1 1 d .
H2 H 0.5886 0.3163 0.1216 0.071 Uiso 1 1 calc R
C3 C 0.5099(5) 0.2255(4) 0.1146(3) 0.0576(18) Uani 1 1 d .
C4 C 0.5641(5) 0.1935(4) 0.1739(3) 0.0518(16) Uani 1 1 d .
C5 C 0.5323(5) 0.2046(4) 0.2269(3) 0.0611(19) Uani 1 1 d .
C6 C 0.5790(5) 0.1740(4) 0.2812(3) 0.0547(17) Uani 1 1 d .
C7 C 0.6601(5) 0.1317(4) 0.2824(3) 0.0504(16) Uani 1 1 d .
C8 C 0.6925(5) 0.1181(4) 0.2309(3) 0.0552(17) Uani 1 1 d .
C9 C 0.6446(5) 0.1490(4) 0.1773(3) 0.0542(17) Uani 1 1 d .
N5 N 0.1748(4) 0.2828(3) 0.4851(2) 0.0470(13) Uani 1 1 d .
C41 C 0.1153(5) 0.3588(4) 0.4710(4) 0.064(2) Uani 1 1 d .
H41A H 0.1055 0.3689 0.4280 0.077 Uiso 1 1 calc R
H41B H 0.0538 0.3496 0.4809 0.077 Uiso 1 1 calc R
C42 C 0.1582(7) 0.4316(4) 0.5040(4) 0.080(3) Uani 1 1 d .
H42A H 0.2257 0.4326 0.5048 0.096 Uiso 1 1 calc R
H42B H 0.1490 0.4300 0.5454 0.096 Uiso 1 1 calc R
C43 C 0.1114(8) 0.5080(5) 0.4723(6) 0.114(4) Uani 1 1 d .
H43A H 0.0433 0.5011 0.4647 0.137 Uiso 1 1 calc R
H43B H 0.1267 0.5523 0.5000 0.137 Uiso 1 1 calc R
C44 C 0.1387(7) 0.5287(5) 0.4161(5) 0.091(3) Uani 1 1 d .
H44A H 0.2043 0.5435 0.4238 0.136 Uiso 1 1 calc R
H44B H 0.1010 0.5726 0.3979 0.136 Uiso 1 1 calc R
H44C H 0.1289 0.4839 0.3894 0.136 Uiso 1 1 calc R
C37 C 0.1854(5) 0.2661(4) 0.5506(3) 0.0506(16) Uani 1 1 d .
H37A H 0.2236 0.3077 0.5731 0.061 Uiso 1 1 calc R
H37B H 0.1234 0.2681 0.5612 0.061 Uiso 1 1 calc R
C38 C 0.2295(6) 0.1879(4) 0.5698(3) 0.0657(19) Uani 1 1 d .
H38A H 0.2903 0.1841 0.5577 0.079 Uiso 1 1 calc R
H38B H 0.1895 0.1455 0.5499 0.079 Uiso 1 1 calc R
C39 C 0.2433(6) 0.1778(5) 0.6391(4) 0.074(2) Uani 1 1 d .
H39A H 0.2851 0.2191 0.6591 0.089 Uiso 1 1 calc R
H39B H 0.1829 0.1831 0.6515 0.089 Uiso 1 1 calc R
C40 C 0.2851(7) 0.0975(4) 0.6573(3) 0.076(2) Uani 1 1 d .
H40A H 0.2467 0.0570 0.6346 0.114 Uiso 1 1 calc R
H40B H 0.2873 0.0893 0.6996 0.114 Uiso 1 1 calc R
H40C H 0.3480 0.0948 0.6494 0.114 Uiso 1 1 calc R
C29 C 0.2681(5) 0.2900(4) 0.4665(3) 0.0545(17) Uani 1 1 d .
H29A H 0.2980 0.2381 0.4698 0.065 Uiso 1 1 calc R
H29B H 0.3081 0.3251 0.4946 0.065 Uiso 1 1 calc R
C30 C 0.2642(7) 0.3209(5) 0.4035(3) 0.077(3) Uani 1 1 d .
H30A H 0.2404 0.3749 0.3999 0.093 Uiso 1 1 calc R
H30B H 0.2229 0.2880 0.3743 0.093 Uiso 1 1 calc R
F15 F 0.9523(5) 0.1654(2) 0.1930(2) 0.1028(19) Uani 1 1 d .
F11 F 0.9508(6) 0.4086(3) 0.0971(2) 0.169(4) Uani 1 1 d .
F12 F 1.0339(8) 0.4767(4) 0.2020(3) 0.205(5) Uani 1 1 d .
O1 O 0.4450(5) 0.1899(3) 0.0858(3) 0.097(2) Uani 1 1 d .
C31 C 0.3719(8) 0.3179(7) 0.3918(5) 0.108(3) Uiso 1 1 d .
H31A H 0.4135 0.3490 0.4221 0.130 Uiso 1 1 calc R
H31B H 0.3947 0.2635 0.3939 0.130 Uiso 1 1 calc R
C33 C 0.1244(8) 0.2166(5) 0.4475(4) 0.106(4) Uani 1 1 d .
H33A H 0.1117 0.2358 0.4063 0.127 Uiso 1 1 calc R
H33B H 0.1703 0.1741 0.4492 0.127 Uiso 1 1 calc R
C34 C 0.0430(7) 0.1815(7) 0.4558(5) 0.106(3) Uani 1 1 d .
H34A H -0.0090 0.2187 0.4453 0.127 Uiso 1 1 calc R
H34B H 0.0488 0.1677 0.4981 0.127 Uiso 1 1 calc R
C32 C 0.3696(13) 0.3528(11) 0.3281(8) 0.187(7) Uiso 1 1 d .
H32A H 0.3115 0.3379 0.3018 0.280 Uiso 1 1 calc R
H32B H 0.4221 0.3324 0.3124 0.280 Uiso 1 1 calc R
H32C H 0.3737 0.4097 0.3306 0.280 Uiso 1 1 calc R
C35 C 0.0207(5) 0.1042(4) 0.4162(3) 0.0572(18) Uani 1 1 d .
H35A H 0.0107 0.1168 0.3735 0.069 Uiso 1 1 calc R
H35B H 0.0718 0.0660 0.4258 0.069 Uiso 1 1 calc R
C36 C -0.0663(6) 0.0735(5) 0.4324(4) 0.085(3) Uani 1 1 d .
H36A H -0.0583 0.0706 0.4755 0.127 Uiso 1 1 calc R
H36B H -0.0795 0.0214 0.4154 0.127 Uiso 1 1 calc R
H36C H -0.1181 0.1083 0.4168 0.127 Uiso 1 1 calc R
Cl2 Cl 0.84016(18) 0.22789(15) 0.85290(10) 0.0911(7) Uani 1 1 d .
Cl4 Cl 0.87118(18) 0.05978(16) 0.84573(12) 0.0991(8) Uani 1 1 d .
Cl3 Cl 0.68774(19) 0.1221(2) 0.85736(12) 0.1235(12) Uani 1 1 d .
C28 C 0.7894(6) 0.1365(5) 0.8275(3) 0.073(2) Uani 1 1 d .
H28 H 0.7704 0.1389 0.7835 0.088 Uiso 1 1 calc R

loop_
_atom_site_aniso_label
_atom_site_aniso_U_11
_atom_site_aniso_U_22
_atom_site_aniso_U_33
_atom_site_aniso_U_23
_atom_site_aniso_U_13
_atom_site_aniso_U_12
F14 0.152(5) 0.112(4) 0.036(3) 0.015(2) -0.011(3) 0.032(3)
F13 0.085(3) 0.131(4) 0.055(3) -0.040(3) -0.015(2) 0.001(3)
F10 0.087(3) 0.078(3) 0.070(3) 0.004(2) 0.032(2) -0.013(2)
F9 0.148(5) 0.083(3) 0.066(3) -0.018(3) 0.028(3) -0.014(3)
F8 0.177(6) 0.150(5) 0.062(3) -0.005(3) 0.073(4) 0.010(4)
F7 0.095(3) 0.126(4) 0.086(3) 0.029(3) 0.062(3) 0.011(3)
F6 0.056(2) 0.091(3) 0.070(3) 0.023(2) 0.029(2) 0.005(2)
F5 0.077(3) 0.128(4) 0.059(3) -0.025(3) 0.001(2) 0.043(3)
F4 0.079(3) 0.131(4) 0.040(2) -0.021(2) 0.013(2) 0.018(3)
F3 0.075(3) 0.074(3) 0.044(2) 0.0061(19) 0.0030(19) 0.007(2)
F2 0.082(3) 0.101(3) 0.073(3) 0.029(2) 0.027(2) 0.043(3)
F1 0.089(3) 0.098(3) 0.055(3) 0.020(2) 0.034(2) 0.040(2)
Cl1 0.0586(9) 0.0553(9) 0.0337(9) 0.0060(6) 0.0169(7) 0.0036(7)
N1 0.045(3) 0.090(4) 0.033(3) 0.014(3) 0.016(2) 0.014(3)
C19 0.046(4) 0.085(5) 0.029(3) -0.006(3) 0.014(3) -0.002(3)
C20 0.044(3) 0.065(4) 0.034(4) -0.014(3) 0.008(3) -0.001(3)
N4 0.044(3) 0.057(3) 0.028(3) -0.007(2) 0.012(2) -0.002(2)
C21 0.049(4) 0.039(3) 0.031(3) 0.008(2) 0.019(3) -0.005(3)
O3 0.049(2) 0.060(3) 0.043(2) -0.005(2) 0.019(2) -0.008(2)
C22 0.045(3) 0.042(3) 0.035(3) 0.004(3) 0.013(3) -0.005(3)
C23 0.055(4) 0.044(3) 0.039(4) 0.002(3) 0.009(3) 0.017(3)
C24 0.048(4) 0.086(5) 0.028(4) 0.005(3) 0.004(3) 0.025(4)
C25 0.059(4) 0.071(5) 0.043(4) -0.018(4) -0.002(3) -0.005(3)
C26 0.142(9) 0.065(5) 0.061(6) 0.004(4) -0.017(5) -0.037(5)
C27 0.104(6) 0.062(4) 0.042(4) 0.017(3) -0.017(4) -0.038(4)
C10 0.072(5) 0.119(7) 0.036(4) 0.032(4) 0.031(4) 0.038(5)
C11 0.092(6) 0.075(5) 0.042(4) 0.014(3) 0.035(4) 0.008(4)
N3 0.091(4) 0.057(3) 0.053(4) 0.017(3) 0.044(3) 0.027(3)
C12 0.047(4) 0.065(4) 0.051(4) 0.021(3) 0.023(3) 0.004(3)
O2 0.085(3) 0.074(3) 0.056(3) 0.030(3) 0.029(3) 0.026(3)
C13 0.058(4) 0.041(3) 0.056(4) 0.019(3) 0.034(3) 0.022(3)
C14 0.073(5) 0.044(4) 0.059(5) 0.008(3) 0.026(4) 0.015(3)
C15 0.104(6) 0.060(4) 0.057(5) 0.002(4) 0.036(5) 0.009(4)
C16 0.116(7) 0.082(5) 0.043(5) 0.005(4) 0.031(5) 0.021(5)
C17 0.087(6) 0.078(5) 0.071(6) 0.033(4) 0.059(5) 0.030(4)
C18 0.055(4) 0.056(4) 0.055(4) 0.016(3) 0.019(4) 0.021(3)
C1 0.043(4) 0.127(7) 0.032(4) 0.009(4) 0.010(3) 0.009(4)
C2 0.043(4) 0.122(6) 0.040(4) 0.017(4) 0.013(3) 0.019(4)
N2 0.049(3) 0.094(5) 0.035(3) 0.008(3) 0.014(3) 0.011(3)
C3 0.066(5) 0.060(4) 0.044(4) -0.012(3) 0.003(4) 0.018(4)
C4 0.056(4) 0.059(4) 0.039(4) -0.008(3) 0.003(3) 0.009(3)
C5 0.058(4) 0.075(5) 0.047(4) -0.019(3) 0.002(3) 0.023(4)
C6 0.062(4) 0.069(4) 0.033(4) -0.016(3) 0.009(3) 0.007(3)
C7 0.055(4) 0.056(4) 0.037(4) -0.002(3) 0.001(3) 0.000(3)
C8 0.055(4) 0.056(4) 0.057(5) 0.015(3) 0.018(3) 0.021(3)
C9 0.066(4) 0.058(4) 0.043(4) 0.004(3) 0.022(3) 0.012(3)
N5 0.060(3) 0.036(3) 0.043(3) -0.011(2) 0.005(2) -0.006(2)
C41 0.056(4) 0.050(4) 0.093(6) 0.013(4) 0.029(4) 0.001(3)
C42 0.133(7) 0.045(4) 0.080(6) -0.006(4) 0.062(5) 0.002(4)
C43 0.144(9) 0.051(5) 0.172(11) 0.008(6) 0.089(9) 0.035(5)
C44 0.106(7) 0.046(4) 0.121(8) 0.015(4) 0.025(6) 0.011(4)
C37 0.058(4) 0.053(4) 0.039(4) -0.006(3) 0.008(3) -0.014(3)
C38 0.076(5) 0.071(5) 0.043(4) -0.012(3) -0.007(4) 0.004(4)
C39 0.080(5) 0.069(5) 0.063(5) 0.021(4) -0.012(4) 0.010(4)
C40 0.117(7) 0.059(4) 0.044(4) 0.003(3) -0.004(4) 0.002(4)
C29 0.066(4) 0.065(4) 0.035(4) 0.005(3) 0.017(3) 0.021(3)
C30 0.123(7) 0.080(5) 0.034(4) 0.012(3) 0.025(4) 0.065(5)
F15 0.193(6) 0.044(2) 0.060(3) 0.0162(19) -0.002(3) 0.001(3)
F11 0.306(10) 0.083(3) 0.076(4) 0.045(3) -0.066(5) -0.108(5)
F12 0.360(13) 0.085(4) 0.119(5) 0.003(4) -0.072(7) -0.119(6)
O1 0.113(5) 0.063(3) 0.089(5) -0.001(3) -0.046(4) -0.003(3)
C33 0.148(10) 0.061(5) 0.083(6) 0.017(4) -0.039(6) -0.053(6)
C34 0.072(6) 0.148(10) 0.095(7) -0.023(7) 0.010(5) 0.025(6)
C35 0.060(4) 0.039(3) 0.074(5) -0.015(3) 0.015(4) -0.013(3)
C36 0.102(6) 0.069(5) 0.102(7) 0.015(4) 0.063(5) 0.037(5)
Cl2 0.0992(16) 0.1064(17) 0.0712(14) -0.0169(12) 0.0251(12) -0.0162(13)
Cl4 0.0917(16) 0.1087(18) 0.0954(18) 0.0169(14) 0.0144(13) -0.0018(13)
Cl3 0.0975(18) 0.198(3) 0.0896(18) -0.0672(19) 0.0549(15) -0.0511(19)
C28 0.075(5) 0.110(6) 0.037(4) -0.011(4) 0.015(4) -0.010(4)

loop_
_atom_type_symbol
_atom_type_description
_atom_type_scat_dispersion_real
_atom_type_scat_dispersion_imag
_atom_type_scat_source
C C 0.0033 0.0016 'International Tables Vol C Tables 4.2.6.8 and 6.1.1.4'
H H 0.0000 0.0000 'International Tables Vol C Tables 4.2.6.8 and 6.1.1.4'
N N 0.0061 0.0033 'International Tables Vol C Tables 4.2.6.8 and 6.1.1.4'
O O 0.0106 0.0060 'International Tables Vol C Tables 4.2.6.8 and 6.1.1.4'
F F 0.0171 0.0103 'International Tables Vol C Tables 4.2.6.8 and 6.1.1.4'
Cl Cl 0.1484 0.1585 'International Tables Vol C Tables 4.2.6.8 and 6.1.1.4'

loop_
_geom_angle_atom_site_label_1
_geom_angle_atom_site_label_2
_geom_angle_atom_site_label_3
_geom_angle
C10 N1 C1 112.1(6)
C10 N1 C19 111.0(5)
C1 N1 C19 111.9(6)
N1 C19 C20 111.6(5)
N1 C19 H19A 109.3
C20 C19 H19A 109.3
N1 C19 H19B 109.3
C20 C19 H19B 109.3
H19A C19 H19B 108.0
N4 C20 C19 110.5(5)
N4 C20 H20A 109.5
C19 C20 H20A 109.5
N4 C20 H20B 109.5
C19 C20 H20B 109.5
H20A C20 H20B 108.1
C21 N4 C20 122.5(5)
C21 N4 H4 118.8
C20 N4 H4 118.8
O3 C21 N4 126.1(5)
O3 C21 C22 119.3(5)
N4 C21 C22 114.6(5)
C27 C22 C23 115.0(6)
C27 C22 C21 122.4(5)
C23 C22 C21 122.6(5)
F15 C23 C22 118.9(6)
F15 C23 C24 119.5(6)
C22 C23 C24 121.6(6)
C25 C24 F14 119.3(6)
C25 C24 C23 121.0(6)
F14 C24 C23 119.7(7)
F13 C25 C24 119.9(7)
F13 C25 C26 121.0(7)
C24 C25 C26 119.1(6)
F12 C26 C25 119.3(7)
F12 C26 C27 121.0(8)
C25 C26 C27 119.7(7)
F11 C27 C22 118.0(6)
F11 C27 C26 118.3(6)
C22 C27 C26 123.6(6)
N1 C10 C11 112.7(6)
N1 C10 H10A 109.0
C11 C10 H10A 109.0
N1 C10 H10B 109.0
C11 C10 H10B 109.0
H10A C10 H10B 107.8
N3 C11 C10 111.7(6)
N3 C11 H11A 109.3
C10 C11 H11A 109.3
N3 C11 H11B 109.3
C10 C11 H11B 109.3
H11A C11 H11B 107.9
C12 N3 C11 121.9(6)
C12 N3 H3 119.1
C11 N3 H3 119.1
O2 C12 N3 125.1(6)
O2 C12 C13 118.6(6)
N3 C12 C13 116.2(5)
C14 C13 C18 117.1(6)
C14 C13 C12 121.6(6)
C18 C13 C12 121.3(7)
C15 C14 F10 119.1(7)
C15 C14 C13 122.1(7)
F10 C14 C13 118.8(6)
C14 C15 F9 120.4(8)
C14 C15 C16 119.8(8)
F9 C15 C16 119.7(7)
F8 C16 C15 120.7(9)
F8 C16 C17 117.9(8)
C15 C16 C17 121.4(7)
F7 C17 C18 120.3(9)
F7 C17 C16 122.3(7)
C18 C17 C16 117.3(7)
F6 C18 C13 119.7(6)
F6 C18 C17 118.0(7)
C13 C18 C17 122.2(8)
N1 C1 C2 110.5(6)
N1 C1 H1A 109.5
C2 C1 H1A 109.5
N1 C1 H1B 109.5
C2 C1 H1B 109.5
H1A C1 H1B 108.1
N2 C2 C1 112.1(6)
N2 C2 H2A 109.2
C1 C2 H2A 109.2
N2 C2 H2B 109.2
C1 C2 H2B 109.2
H2A C2 H2B 107.9
C3 N2 C2 122.5(6)
C3 N2 H2 118.7
C2 N2 H2 118.7
O1 C3 N2 124.3(7)
O1 C3 C4 121.3(7)
N2 C3 C4 114.4(6)
C9 C4 C5 116.7(6)
C9 C4 C3 121.9(6)
C5 C4 C3 121.3(6)
F5 C5 C6 118.2(6)
F5 C5 C4 119.5(6)
C6 C5 C4 122.4(6)
F4 C6 C7 120.6(6)
F4 C6 C5 120.8(6)
C7 C6 C5 118.6(6)
F3 C7 C8 120.4(6)
F3 C7 C6 118.9(6)
C8 C7 C6 120.6(6)
F2 C8 C7 120.1(6)
F2 C8 C9 120.2(6)
C7 C8 C9 119.7(6)
F1 C9 C4 119.3(6)
F1 C9 C8 118.7(6)
C4 C9 C8 122.0(6)
C29 N5 C37 112.1(5)
C29 N5 C33 105.3(7)
C37 N5 C33 111.5(5)
C29 N5 C41 111.8(5)
C37 N5 C41 107.9(5)
C33 N5 C41 108.2(6)
C42 C41 N5 114.6(6)
C42 C41 H41A 108.6
N5 C41 H41A 108.6
C42 C41 H41B 108.6
N5 C41 H41B 108.6
H41A C41 H41B 107.6
C41 C42 C43 110.2(8)
C41 C42 H42A 109.6
C43 C42 H42A 109.6
C41 C42 H42B 109.6
C43 C42 H42B 109.6
H42A C42 H42B 108.1
C44 C43 C42 115.8(7)
C44 C43 H43A 108.3
C42 C43 H43A 108.3
C44 C43 H43B 108.3
C42 C43 H43B 108.3
H43A C43 H43B 107.4
C43 C44 H44A 109.5
C43 C44 H44B 109.5
H44A C44 H44B 109.5
C43 C44 H44C 109.5
H44A C44 H44C 109.5
H44B C44 H44C 109.5
C38 C37 N5 114.2(5)
C38 C37 H37A 108.7
N5 C37 H37A 108.7
C38 C37 H37B 108.7
N5 C37 H37B 108.7
H37A C37 H37B 107.6
C37 C38 C39 110.6(6)
C37 C38 H38A 109.5
C39 C38 H38A 109.5
C37 C38 H38B 109.5
C39 C38 H38B 109.5
H38A C38 H38B 108.1
C40 C39 C38 109.8(7)
C40 C39 H39A 109.7
C38 C39 H39A 109.7
C40 C39 H39B 109.7
C38 C39 H39B 109.7
H39A C39 H39B 108.2
C39 C40 H40A 109.5
C39 C40 H40B 109.5
H40A C40 H40B 109.5
C39 C40 H40C 109.5
H40A C40 H40C 109.5
H40B C40 H40C 109.5
N5 C29 C30 115.3(6)
N5 C29 H29A 108.5
C30 C29 H29A 108.5
N5 C29 H29B 108.5
C30 C29 H29B 108.5
H29A C29 H29B 107.5
C29 C30 C31 106.5(7)
C29 C30 H30A 110.4
C31 C30 H30A 110.4
C29 C30 H30B 110.4
C31 C30 H30B 110.4
H30A C30 H30B 108.6
C32 C31 C30 107.0(10)
C32 C31 H31A 110.3
C30 C31 H31A 110.3
C32 C31 H31B 110.3
C30 C31 H31B 110.3
H31A C31 H31B 108.6
C34 C33 N5 125.5(11)
C34 C33 H33A 106.0
N5 C33 H33A 106.0
C34 C33 H33B 106.0
N5 C33 H33B 106.0
H33A C33 H33B 106.3
C33 C34 C35 111.4(8)
C33 C34 H34A 109.3
C35 C34 H34A 109.3
C33 C34 H34B 109.3
C35 C34 H34B 109.3
H34A C34 H34B 108.0
C31 C32 H32A 109.5
C31 C32 H32B 109.5
H32A C32 H32B 109.5
C31 C32 H32C 109.5
H32A C32 H32C 109.5
H32B C32 H32C 109.5
C36 C35 C34 103.7(7)
C36 C35 H35A 111.0
C34 C35 H35A 111.0
C36 C35 H35B 111.0
C34 C35 H35B 111.0
H35A C35 H35B 109.0
C35 C36 H36A 109.5
C35 C36 H36B 109.5
H36A C36 H36B 109.5
C35 C36 H36C 109.5
H36A C36 H36C 109.5
H36B C36 H36C 109.5
Cl3 C28 Cl4 112.7(5)
Cl3 C28 Cl2 108.9(4)
Cl4 C28 Cl2 110.7(5)
Cl3 C28 H28 108.1
Cl4 C28 H28 108.1
Cl2 C28 H28 108.1

loop_
_geom_bond_atom_site_label_1
_geom_bond_atom_site_label_2
_geom_bond_distance
F14 C24 1.346(8)
F13 C25 1.337(8)
F10 C14 1.344(8)
F9 C15 1.358(10)
F8 C16 1.341(9)
F7 C17 1.324(9)
F6 C18 1.349(8)
F5 C5 1.353(8)
F4 C6 1.344(7)
F3 C7 1.346(7)
F2 C8 1.335(7)
F1 C9 1.341(7)
N1 C10 1.472(10)
N1 C1 1.463(9)
N1 C19 1.477(8)
C19 C20 1.530(9)
C19 H19A 0.9700
C19 H19B 0.9700
C20 N4 1.440(7)
C20 H20A 0.9700
C20 H20B 0.9700
N4 C21 1.325(8)
N4 H4 0.8600
C21 O3 1.224(7)
C21 C22 1.519(8)
C22 C27 1.355(9)
C22 C23 1.364(8)
C23 F15 1.333(7)
C23 C24 1.374(9)
C24 C25 1.336(10)
C25 C26 1.330(11)
C26 F12 1.343(10)
C26 C27 1.365(11)
C27 F11 1.341(8)
C10 C11 1.508(11)
C10 H10A 0.9700
C10 H10B 0.9700
C11 N3 1.446(8)
C11 H11A 0.9700
C11 H11B 0.9700
N3 C12 1.307(8)
N3 H3 0.8600
C12 O2 1.234(8)
C12 C13 1.513(9)
C13 C14 1.374(10)
C13 C18 1.382(9)
C14 C15 1.345(10)
C15 C16 1.360(12)
C16 C17 1.375(13)
C17 C18 1.385(10)
C1 C2 1.515(9)
C1 H1A 0.9700
C1 H1B 0.9700
C2 N2 1.442(9)
C2 H2A 0.9700
C2 H2B 0.9700
N2 C3 1.321(9)
N2 H2 0.8600
C3 O1 1.190(9)
C3 C4 1.512(9)
C4 C9 1.370(9)
C4 C5 1.377(9)
C5 C6 1.379(10)
C6 C7 1.364(9)
C7 C8 1.356(9)
C8 C9 1.372(9)
N5 C29 1.491(8)
N5 C37 1.487(8)
N5 C33 1.500(9)
N5 C41 1.537(8)
C41 C42 1.504(11)
C41 H41A 0.9700
C41 H41B 0.9700
C42 C43 1.559(12)
C42 H42A 0.9700
C42 H42B 0.9700
C43 C44 1.445(13)
C43 H43A 0.9700
C43 H43B 0.9700
C44 H44A 0.9600
C44 H44B 0.9600
C44 H44C 0.9600
C37 C38 1.489(10)
C37 H37A 0.9700
C37 H37B 0.9700
C38 C39 1.551(11)
C38 H38A 0.9700
C38 H38B 0.9700
C39 C40 1.504(10)
C39 H39A 0.9700
C39 H39B 0.9700
C40 H40A 0.9600
C40 H40B 0.9600
C40 H40C 0.9600
C29 C30 1.506(9)
C29 H29A 0.9700
C29 H29B 0.9700
C30 C31 1.626(14)
C30 H30A 0.9700
C30 H30B 0.9700
C31 C32 1.550(19)
C31 H31A 0.9700
C31 H31B 0.9700
C33 C34 1.359(14)
C33 H33A 0.9700
C33 H33B 0.9700
C34 C35 1.576(12)
C34 H34A 0.9700
C34 H34B 0.9700
C32 H32A 0.9600
C32 H32B 0.9600
C32 H32C 0.9600
C35 C36 1.468(11)
C35 H35A 0.9700
C35 H35B 0.9700
C36 H36A 0.9600
C36 H36B 0.9600
C36 H36C 0.9600
Cl2 C28 1.751(9)
Cl4 C28 1.742(9)
Cl3 C28 1.746(8)
C28 H28 0.9800

loop_
_platon_squeeze_void_nr
_platon_squeeze_void_average_x
_platon_squeeze_void_average_y
_platon_squeeze_void_average_z
_platon_squeeze_void_volume
_platon_squeeze_void_count_electrons
_platon_squeeze_void_content
1 0.500 0.500 0.500 139 54 ' '
2 0.500 1.000 0.000 139 54 ' '
